data_4339701
loop_
_publ_author_name
'Dias, H. V. Rasika'
'Alidori, Simone'
'Lobbia, Giancarlo Gioia'
'Papini, Grazia'
'Pellei, Maura'
'Santini, Carlo'

_publ_section_title
;
 Small scorpionate ligands: silver(I)-organophosphane complexes of
 5-CF(3)-substituted scorpionate ligand combining a B-H...Ag coordination
 motif.
;
_journal_issue 23
_journal_name_full 'Inorganic chemistry'
_journal_page_first 9708
_journal_page_last 9714
_journal_paper_doi 10.1021/ic701041k
_journal_volume 46
_journal_year 2007
_chemical_formula_sum 'C40 H35 Ag B F3 N2 P2'
_chemical_formula_weight 781.32
_chemical_name_common '[H3B(5-(CF3)Pz)]Ag[P(C6H5)3]2'
_chemical_name_systematic
; 
 ? 
;
_space_group_IT_number 2
_symmetry_cell_setting triclinic
_symmetry_space_group_name_Hall '-P 1'
_symmetry_space_group_name_H-M 'P -1'
_atom_sites_solution_hydrogens geom
_atom_sites_solution_primary direct
_atom_sites_solution_secondary difmap
_audit_creation_method SHELXL-97
_cell_angle_alpha 106.897(1)
_cell_angle_beta 104.392(1)
_cell_angle_gamma 95.097(1)
_cell_formula_units_Z 4
_cell_length_a 13.0475(8)
_cell_length_b 14.8880(9)
_cell_length_c 20.4489(13)
_cell_measurement_reflns_used 7356
_cell_measurement_temperature 100(2)
_cell_measurement_theta_max 28.21
_cell_measurement_theta_min 2.31
_cell_volume 3625.4(4)
_computing_cell_refinement 'Bruker SMART'
_computing_data_collection 'Bruker SMART'
_computing_data_reduction 'Bruker SAINT'
_computing_molecular_graphics 'Bruker SHELXTL'
_computing_publication_material 'Bruker SHELXTL'
_computing_structure_refinement 'SHELXL-97 (Sheldrick, 1997)'
_computing_structure_solution 'SHELXS-97 (Sheldrick, 1990)'
_diffrn_ambient_temperature 100(2)
_diffrn_measured_fraction_theta_full 0.989
_diffrn_measured_fraction_theta_max 0.989
_diffrn_measurement_device_type 'CCD area detector'
_diffrn_measurement_method 'phi and omega scans'
_diffrn_radiation_monochromator graphite
_diffrn_radiation_source 'fine-focus sealed tube'
_diffrn_radiation_type MoK\a
_diffrn_radiation_wavelength 0.71073
_diffrn_reflns_av_R_equivalents 0.0295
_diffrn_reflns_av_sigmaI/netI 0.0524
_diffrn_reflns_limit_h_max 15
_diffrn_reflns_limit_h_min -15
_diffrn_reflns_limit_k_max 18
_diffrn_reflns_limit_k_min -17
_diffrn_reflns_limit_l_max 24
_diffrn_reflns_limit_l_min -24
_diffrn_reflns_number 26648
_diffrn_reflns_theta_full 25.50
_diffrn_reflns_theta_max 25.50
_diffrn_reflns_theta_min 2.17
_exptl_absorpt_coefficient_mu 0.691
_exptl_absorpt_correction_T_max 0.9597
_exptl_absorpt_correction_T_min 0.8424
_exptl_absorpt_correction_type multi-scan
_exptl_absorpt_process_details sadabs
_exptl_crystal_colour colorless
_exptl_crystal_density_diffrn 1.431
_exptl_crystal_density_meas 0
_exptl_crystal_density_method 'not measured'
_exptl_crystal_description blocks
_exptl_crystal_F_000 1592
_exptl_crystal_size_max 0.26
_exptl_crystal_size_mid 0.20
_exptl_crystal_size_min 0.06
_refine_diff_density_max 3.165
_refine_diff_density_min -0.939
_refine_diff_density_rms 0.128
_refine_ls_extinction_method none
_refine_ls_goodness_of_fit_ref 1.070
_refine_ls_hydrogen_treatment mixed
_refine_ls_matrix_type full
_refine_ls_number_parameters 901
_refine_ls_number_reflns 13329
_refine_ls_number_restraints 0
_refine_ls_restrained_S_all 1.070
_refine_ls_R_factor_all 0.0691
_refine_ls_R_factor_gt 0.0571
_refine_ls_shift/su_max 0.001
_refine_ls_shift/su_mean 0.000
_refine_ls_structure_factor_coef Fsqd
_refine_ls_weighting_details 'calc w=1/[\s^2^(Fo^2^)+(0.0889P)^2^+3.7246P] where P=(Fo^2^+2Fc^2^)/3'
_refine_ls_weighting_scheme calc
_refine_ls_wR_factor_gt 0.1504
_refine_ls_wR_factor_ref 0.1627
_reflns_number_gt 10681
_reflns_number_total 13329
_reflns_threshold_expression >2sigma(I)
_cod_data_source_file ic701041k-file001.cif
_cod_data_source_block dias450s
_cod_depositor_comments
;
The following automatic conversions were performed:

'_symmetry_cell_setting' value 'Triclinic' changed to 'triclinic'
according to
/usr/data/users/saulius/automatic-downloads/retrospective/ACS/lib/dictionaries/cif_core.dic
dictionary named 'cif_core.dic' version 2.4.2 from 2011-04-26.

Automatic conversion script
Id: cif_fix_values 2281 2013-09-26 08:29:07Z andrius 
;
_cod_original_sg_symbol_H-M P-1
_cod_database_code 4339701

loop_
_symmetry_equiv_pos_as_xyz
'x, y, z'
'-x, -y, -z'

loop_
_atom_site_label
_atom_site_type_symbol
_atom_site_fract_x
_atom_site_fract_y
_atom_site_fract_z
_atom_site_U_iso_or_equiv
_atom_site_adp_type
_atom_site_occupancy
_atom_site_symmetry_multiplicity
_atom_site_calc_flag
_atom_site_refinement_flags
Ag1 Ag 0.66589(2) 0.665690(19) 0.411234(16) 0.02704(11) Uani 1 1 d .
Ag2 Ag 0.32485(2) 0.838367(19) 0.077119(16) 0.02909(11) Uani 1 1 d .
N1 N 0.7539(3) 0.5546(2) 0.45303(17) 0.0283(7) Uani 1 1 d .
N2 N 0.7757(2) 0.4922(2) 0.39797(16) 0.0255(7) Uani 1 1 d .
N3 N 0.2388(3) 0.9553(2) 0.04561(16) 0.0269(7) Uani 1 1 d .
N4 N 0.2189(2) 1.0124(2) 0.10436(16) 0.0249(7) Uani 1 1 d .
P1 P 0.48564(7) 0.67340(6) 0.42244(5) 0.0224(2) Uani 1 1 d .
P2 P 0.80434(8) 0.80483(7) 0.43436(5) 0.0264(2) Uani 1 1 d .
P3 P 0.50690(7) 0.82667(7) 0.07390(5) 0.0231(2) Uani 1 1 d .
P4 P 0.18418(8) 0.70139(7) 0.05108(6) 0.0281(2) Uani 1 1 d .
B1 B 0.7190(5) 0.4955(4) 0.3213(3) 0.0407(12) Uani 1 1 d .
B2 B 0.2822(4) 1.0067(3) 0.1800(2) 0.0296(10) Uani 1 1 d .
C1 C 0.8386(3) 0.4361(3) 0.4226(2) 0.0284(8) Uani 1 1 d .
C2 C 0.8590(3) 0.4617(3) 0.4956(2) 0.0349(9) Uani 1 1 d .
H2 H 0.9014 0.4346 0.5273 0.042 Uiso 1 1 calc R
C3 C 0.8031(3) 0.5362(3) 0.5120(2) 0.0314(9) Uani 1 1 d .
H3 H 0.8004 0.5695 0.5586 0.038 Uiso 1 1 calc R
C4 C 0.8796(4) 0.3600(3) 0.3759(3) 0.0401(10) Uani 1 1 d .
C5 C 0.3821(3) 0.5669(3) 0.3799(2) 0.0247(8) Uani 1 1 d .
C6 C 0.4116(3) 0.4779(3) 0.3611(2) 0.0344(9) Uani 1 1 d .
H6 H 0.4853 0.4720 0.3719 0.041 Uiso 1 1 calc R
C7 C 0.3316(4) 0.3968(3) 0.3259(2) 0.0394(11) Uani 1 1 d .
H7 H 0.3516 0.3356 0.3133 0.047 Uiso 1 1 calc R
C8 C 0.2250(4) 0.4044(3) 0.3094(2) 0.0370(10) Uani 1 1 d .
H8 H 0.1719 0.3487 0.2849 0.044 Uiso 1 1 calc R
C9 C 0.1944(3) 0.4923(3) 0.3281(2) 0.0351(10) Uani 1 1 d .
H9 H 0.1205 0.4975 0.3167 0.042 Uiso 1 1 calc R
C10 C 0.2730(3) 0.5737(3) 0.3639(2) 0.0303(9) Uani 1 1 d .
H10 H 0.2522 0.6344 0.3777 0.036 Uiso 1 1 calc R
C11 C 0.4230(3) 0.7610(3) 0.3870(2) 0.0242(8) Uani 1 1 d .
C12 C 0.3970(3) 0.7427(3) 0.3128(2) 0.0296(9) Uani 1 1 d .
H12 H 0.4071 0.6843 0.2826 0.035 Uiso 1 1 calc R
C13 C 0.3565(3) 0.8101(3) 0.2837(2) 0.0322(9) Uani 1 1 d .
H13 H 0.3386 0.7972 0.2336 0.039 Uiso 1 1 calc R
C14 C 0.3417(3) 0.8956(3) 0.3267(2) 0.0328(9) Uani 1 1 d .
H14 H 0.3139 0.9411 0.3061 0.039 Uiso 1 1 calc R
C15 C 0.3678(3) 0.9145(3) 0.3998(2) 0.0301(9) Uani 1 1 d .
H15 H 0.3585 0.9736 0.4295 0.036 Uiso 1 1 calc R
C16 C 0.4077(3) 0.8473(3) 0.4302(2) 0.0259(8) Uani 1 1 d .
H16 H 0.4244 0.8604 0.4804 0.031 Uiso 1 1 calc R
C17 C 0.4903(3) 0.7142(3) 0.5162(2) 0.0249(8) Uani 1 1 d .
C18 C 0.4138(3) 0.6790(3) 0.5437(2) 0.0316(9) Uani 1 1 d .
H18 H 0.3561 0.6294 0.5131 0.038 Uiso 1 1 calc R
C19 C 0.4219(3) 0.7163(3) 0.6158(2) 0.0383(10) Uani 1 1 d .
H19 H 0.3693 0.6920 0.6341 0.046 Uiso 1 1 calc R
C20 C 0.5056(3) 0.7884(3) 0.6613(2) 0.0356(10) Uani 1 1 d .
H20 H 0.5097 0.8140 0.7104 0.043 Uiso 1 1 calc R
C21 C 0.5830(3) 0.8230(3) 0.6352(2) 0.0320(9) Uani 1 1 d .
H21 H 0.6404 0.8726 0.6664 0.038 Uiso 1 1 calc R
C22 C 0.5772(3) 0.7858(3) 0.5635(2) 0.0288(8) Uani 1 1 d .
H22 H 0.6320 0.8085 0.5462 0.035 Uiso 1 1 calc R
C23 C 0.8504(3) 0.8608(3) 0.5313(2) 0.0260(8) Uani 1 1 d .
C24 C 0.8747(3) 0.8011(3) 0.5728(2) 0.0348(9) Uani 1 1 d .
H24 H 0.8709 0.7349 0.5502 0.042 Uiso 1 1 calc R
C25 C 0.9043(3) 0.8381(3) 0.6465(2) 0.0385(10) Uani 1 1 d .
H25 H 0.9209 0.7973 0.6744 0.046 Uiso 1 1 calc R
C26 C 0.9098(3) 0.9350(3) 0.6800(2) 0.0370(10) Uani 1 1 d .
H26 H 0.9292 0.9603 0.7305 0.044 Uiso 1 1 calc R
C27 C 0.8871(3) 0.9944(3) 0.6393(2) 0.0315(9) Uani 1 1 d .
H27 H 0.8915 1.0606 0.6621 0.038 Uiso 1 1 calc R
C28 C 0.8578(3) 0.9579(3) 0.5656(2) 0.0275(8) Uani 1 1 d .
H28 H 0.8427 0.9994 0.5382 0.033 Uiso 1 1 calc R
C29 C 0.9256(3) 0.7826(3) 0.4076(2) 0.0334(9) Uani 1 1 d .
C30 C 0.9153(4) 0.7436(4) 0.3354(3) 0.075(2) Uani 1 1 d .
H30 H 0.8457 0.7253 0.3022 0.090 Uiso 1 1 calc R
C31 C 1.0050(4) 0.7309(4) 0.3108(3) 0.074(2) Uani 1 1 d .
H31 H 0.9969 0.7059 0.2611 0.089 Uiso 1 1 calc R
C32 C 1.1062(4) 0.7550(3) 0.3596(3) 0.0446(12) Uani 1 1 d .
H32 H 1.1680 0.7467 0.3433 0.053 Uiso 1 1 calc R
C33 C 1.1177(4) 0.7911(3) 0.4316(3) 0.0436(11) Uani 1 1 d .
H33 H 1.1870 0.8059 0.4650 0.052 Uiso 1 1 calc R
C34 C 1.0275(3) 0.8060(3) 0.4554(3) 0.0375(10) Uani 1 1 d .
H34 H 1.0360 0.8324 0.5051 0.045 Uiso 1 1 calc R
C35 C 0.7679(3) 0.9027(3) 0.4012(2) 0.0277(8) Uani 1 1 d .
C36 C 0.8421(3) 0.9630(3) 0.3881(2) 0.0406(11) Uani 1 1 d .
H36 H 0.9142 0.9525 0.3950 0.049 Uiso 1 1 calc R
C37 C 0.8124(4) 1.0380(4) 0.3654(3) 0.0512(13) Uani 1 1 d .
H37 H 0.8640 1.0783 0.3563 0.061 Uiso 1 1 calc R
C38 C 0.7083(4) 1.0550(3) 0.3557(3) 0.0449(11) Uani 1 1 d .
H38 H 0.6879 1.1067 0.3400 0.054 Uiso 1 1 calc R
C39 C 0.6340(4) 0.9958(3) 0.3692(3) 0.0394(10) Uani 1 1 d .
H39 H 0.5624 1.0075 0.3634 0.047 Uiso 1 1 calc R
C40 C 0.6630(3) 0.9201(3) 0.3909(2) 0.0339(9) Uani 1 1 d .
H40 H 0.6108 0.8793 0.3990 0.041 Uiso 1 1 calc R
C41 C 0.1852(3) 0.9783(3) -0.0099(2) 0.0319(9) Uani 1 1 d .
H41 H 0.1849 0.9486 -0.0579 0.038 Uiso 1 1 calc R
C42 C 0.1304(3) 1.0510(3) 0.0115(2) 0.0357(10) Uani 1 1 d .
H42 H 0.0865 1.0809 -0.0173 0.043 Uiso 1 1 calc R
C43 C 0.1537(3) 1.0708(3) 0.0845(2) 0.0299(9) Uani 1 1 d .
C44 C 0.1143(4) 1.1414(3) 0.1360(3) 0.0417(11) Uani 1 1 d .
C45 C 0.5134(3) 0.7795(3) -0.0174(2) 0.0255(8) Uani 1 1 d .
C46 C 0.4298(3) 0.7062(3) -0.0655(2) 0.0293(8) Uani 1 1 d .
H46 H 0.3716 0.6856 -0.0501 0.035 Uiso 1 1 calc R
C47 C 0.4313(3) 0.6637(3) -0.1349(2) 0.0360(10) Uani 1 1 d .
H47 H 0.3757 0.6130 -0.1666 0.043 Uiso 1 1 calc R
C48 C 0.5145(4) 0.6957(3) -0.1580(2) 0.0409(10) Uani 1 1 d .
H48 H 0.5155 0.6672 -0.2059 0.049 Uiso 1 1 calc R
C49 C 0.5960(4) 0.7689(3) -0.1116(2) 0.0444(11) Uani 1 1 d .
H49 H 0.6526 0.7908 -0.1278 0.053 Uiso 1 1 calc R
C50 C 0.5960(3) 0.8107(3) -0.0416(2) 0.0353(10) Uani 1 1 d .
H50 H 0.6526 0.8608 -0.0101 0.042 Uiso 1 1 calc R
C51 C 0.5652(3) 0.7426(3) 0.1154(2) 0.0244(8) Uani 1 1 d .
C52 C 0.5904(3) 0.6582(3) 0.0770(2) 0.0269(8) Uani 1 1 d .
H52 H 0.5820 0.6446 0.0274 0.032 Uiso 1 1 calc R
C53 C 0.6277(3) 0.5934(3) 0.1103(2) 0.0324(9) Uani 1 1 d .
H53 H 0.6434 0.5353 0.0834 0.039 Uiso 1 1 calc R
C54 C 0.6420(3) 0.6137(3) 0.1830(2) 0.0359(10) Uani 1 1 d .
H54 H 0.6694 0.5705 0.2064 0.043 Uiso 1 1 calc R
C55 C 0.6161(4) 0.6975(3) 0.2214(2) 0.0388(10) Uani 1 1 d .
H55 H 0.6248 0.7109 0.2711 0.047 Uiso 1 1 calc R
C56 C 0.5779(3) 0.7613(3) 0.1886(2) 0.0340(9) Uani 1 1 d .
H56 H 0.5599 0.8181 0.2156 0.041 Uiso 1 1 calc R
C57 C 0.6054(3) 0.9364(3) 0.1167(2) 0.0265(8) Uani 1 1 d .
C58 C 0.7096(3) 0.9405(3) 0.1550(3) 0.0470(12) Uani 1 1 d .
H58 H 0.7336 0.8836 0.1595 0.056 Uiso 1 1 calc R
C59 C 0.7801(4) 1.0269(3) 0.1871(3) 0.0488(12) Uani 1 1 d .
H59 H 0.8520 1.0283 0.2129 0.059 Uiso 1 1 calc R
C60 C 0.7480(4) 1.1082(3) 0.1821(2) 0.0452(12) Uani 1 1 d .
H60 H 0.7969 1.1670 0.2034 0.054 Uiso 1 1 calc R
C61 C 0.6434(5) 1.1055(3) 0.1457(4) 0.0669(17) Uani 1 1 d .
H61 H 0.6200 1.1631 0.1425 0.080 Uiso 1 1 calc R
C62 C 0.5713(4) 1.0201(3) 0.1133(3) 0.0501(13) Uani 1 1 d .
H62 H 0.4989 1.0195 0.0890 0.060 Uiso 1 1 calc R
C63 C 0.1484(3) 0.6331(3) -0.0435(2) 0.0295(9) Uani 1 1 d .
C64 C 0.1438(3) 0.5357(3) -0.0684(2) 0.0309(9) Uani 1 1 d .
H64 H 0.1566 0.5007 -0.0359 0.037 Uiso 1 1 calc R
C65 C 0.1202(4) 0.4887(4) -0.1418(2) 0.0456(12) Uani 1 1 d .
H65 H 0.1178 0.4218 -0.1589 0.055 Uiso 1 1 calc R
C66 C 0.1004(4) 0.5383(5) -0.1896(3) 0.0561(15) Uani 1 1 d .
H66 H 0.0837 0.5058 -0.2394 0.067 Uiso 1 1 calc R
C67 C 0.1050(4) 0.6343(5) -0.1649(3) 0.0642(18) Uani 1 1 d .
H67 H 0.0916 0.6687 -0.1978 0.077 Uiso 1 1 calc R
C68 C 0.1289(4) 0.6825(4) -0.0926(3) 0.0484(12) Uani 1 1 d .
H68 H 0.1320 0.7496 -0.0762 0.058 Uiso 1 1 calc R
C69 C 0.0551(3) 0.7256(3) 0.0650(3) 0.0405(11) Uani 1 1 d .
C70 C -0.0420(3) 0.6767(3) 0.0168(3) 0.0431(11) Uani 1 1 d .
H70 H -0.0430 0.6307 -0.0269 0.052 Uiso 1 1 calc R
C71 C -0.1381(4) 0.6941(4) 0.0314(4) 0.0693(19) Uani 1 1 d .
H71 H -0.2045 0.6603 -0.0023 0.083 Uiso 1 1 calc R
C72 C -0.1371(4) 0.7594(4) 0.0936(5) 0.103(3) Uani 1 1 d .
H72 H -0.2027 0.7691 0.1046 0.124 Uiso 1 1 calc R
C73 C -0.0414(5) 0.8117(5) 0.1408(4) 0.100(3) Uani 1 1 d .
H73 H -0.0414 0.8592 0.1835 0.121 Uiso 1 1 calc R
C74 C 0.0557(4) 0.7953(4) 0.1265(3) 0.0636(17) Uani 1 1 d .
H74 H 0.1217 0.8320 0.1590 0.076 Uiso 1 1 calc R
C75 C 0.2190(3) 0.6135(3) 0.0958(2) 0.0274(8) Uani 1 1 d .
C76 C 0.3203(3) 0.5869(3) 0.1014(2) 0.0320(9) Uani 1 1 d .
H76 H 0.3700 0.6162 0.0837 0.038 Uiso 1 1 calc R
C77 C 0.3485(4) 0.5188(3) 0.1322(2) 0.0401(10) Uani 1 1 d .
H77 H 0.4168 0.5002 0.1346 0.048 Uiso 1 1 calc R
C78 C 0.2775(4) 0.4768(4) 0.1602(3) 0.0499(13) Uani 1 1 d .
H78 H 0.2968 0.4299 0.1818 0.060 Uiso 1 1 calc R
C79 C 0.1780(4) 0.5046(4) 0.1558(2) 0.0484(13) Uani 1 1 d .
H79 H 0.1294 0.4771 0.1753 0.058 Uiso 1 1 calc R
C80 C 0.1486(3) 0.5717(3) 0.1236(2) 0.0388(10) Uani 1 1 d .
H80 H 0.0797 0.5893 0.1205 0.047 Uiso 1 1 calc R
F1 F 0.9491(2) 0.3933(2) 0.34649(14) 0.0459(6) Uani 1 1 d .
F2 F 0.8022(2) 0.2988(2) 0.32128(18) 0.0643(9) Uani 1 1 d .
F3 F 0.9321(3) 0.3097(2) 0.41345(19) 0.0707(10) Uani 1 1 d .
F4 F 0.0672(3) 1.2007(2) 0.10549(19) 0.0778(11) Uani 1 1 d .
F5 F 0.1922(3) 1.1945(2) 0.19483(17) 0.0622(8) Uani 1 1 d .
F6 F 0.0402(2) 1.1025(2) 0.15943(14) 0.0500(7) Uani 1 1 d .
H2C H 0.356(4) 1.059(3) 0.205(2) 0.045(13) Uiso 1 1 d .
H2A H 0.304(4) 0.939(3) 0.168(2) 0.053(15) Uiso 1 1 d .
H2B H 0.226(4) 1.019(3) 0.217(2) 0.038(12) Uiso 1 1 d .
H1B H 0.763(5) 0.462(4) 0.282(3) 0.09(2) Uiso 1 1 d .
H1C H 0.6407 0.4435 0.2966 0.17(4) Uiso 1 1 d .
H1A H 0.6995 0.5679 0.3301 0.14(3) Uiso 1 1 d .

loop_
_atom_site_aniso_label
_atom_site_aniso_U_11
_atom_site_aniso_U_22
_atom_site_aniso_U_33
_atom_site_aniso_U_23
_atom_site_aniso_U_13
_atom_site_aniso_U_12
Ag1 0.02097(17) 0.02143(17) 0.03738(19) 0.00713(13) 0.00870(13) 0.00425(12)
Ag2 0.02106(18) 0.02200(18) 0.0428(2) 0.00727(13) 0.01018(13) 0.00478(12)
N1 0.0331(18) 0.0244(16) 0.0262(17) 0.0062(13) 0.0090(14) 0.0050(14)
N2 0.0273(17) 0.0234(16) 0.0252(16) 0.0070(13) 0.0076(13) 0.0041(13)
N3 0.0283(17) 0.0238(16) 0.0262(17) 0.0037(13) 0.0099(13) 0.0018(13)
N4 0.0235(16) 0.0242(16) 0.0262(16) 0.0064(13) 0.0079(13) 0.0036(13)
P1 0.0188(5) 0.0176(5) 0.0296(5) 0.0065(4) 0.0059(4) 0.0031(4)
P2 0.0197(5) 0.0223(5) 0.0349(5) 0.0051(4) 0.0091(4) 0.0019(4)
P3 0.0183(5) 0.0193(5) 0.0309(5) 0.0079(4) 0.0059(4) 0.0036(4)
P4 0.0199(5) 0.0225(5) 0.0403(6) 0.0061(4) 0.0110(4) 0.0028(4)
B1 0.062(4) 0.037(3) 0.023(2) 0.011(2) 0.008(2) 0.015(3)
B2 0.036(3) 0.030(2) 0.019(2) 0.0045(18) 0.0047(18) 0.006(2)
C1 0.025(2) 0.0219(19) 0.036(2) 0.0083(16) 0.0053(16) 0.0028(15)
C2 0.030(2) 0.034(2) 0.038(2) 0.0155(19) 0.0018(18) -0.0014(18)
C3 0.037(2) 0.026(2) 0.027(2) 0.0065(16) 0.0051(17) 0.0006(17)
C4 0.036(2) 0.035(2) 0.053(3) 0.018(2) 0.013(2) 0.011(2)
C5 0.027(2) 0.0189(18) 0.0285(19) 0.0076(15) 0.0098(16) 0.0029(15)
C6 0.035(2) 0.025(2) 0.047(3) 0.0124(18) 0.0167(19) 0.0076(17)
C7 0.056(3) 0.019(2) 0.045(3) 0.0066(18) 0.022(2) 0.0061(19)
C8 0.042(3) 0.031(2) 0.031(2) 0.0045(18) 0.0096(18) -0.0109(19)
C9 0.029(2) 0.040(2) 0.034(2) 0.0162(19) 0.0029(17) -0.0026(18)
C10 0.027(2) 0.027(2) 0.037(2) 0.0131(17) 0.0064(17) 0.0043(16)
C11 0.0164(18) 0.0215(18) 0.035(2) 0.0099(16) 0.0066(15) 0.0011(14)
C12 0.031(2) 0.025(2) 0.029(2) 0.0063(16) 0.0076(16) 0.0017(16)
C13 0.034(2) 0.032(2) 0.029(2) 0.0123(17) 0.0044(17) 0.0019(18)
C14 0.026(2) 0.032(2) 0.043(2) 0.0207(19) 0.0040(17) 0.0030(17)
C15 0.025(2) 0.026(2) 0.041(2) 0.0117(17) 0.0108(17) 0.0062(16)
C16 0.0236(19) 0.0226(19) 0.030(2) 0.0073(16) 0.0062(15) 0.0036(15)
C17 0.0236(19) 0.0216(18) 0.0286(19) 0.0082(15) 0.0054(15) 0.0056(15)
C18 0.027(2) 0.028(2) 0.033(2) 0.0053(17) 0.0051(17) -0.0036(17)
C19 0.034(2) 0.042(3) 0.036(2) 0.0103(19) 0.0120(19) -0.0068(19)
C20 0.036(2) 0.039(2) 0.030(2) 0.0097(18) 0.0079(18) 0.0017(19)
C21 0.031(2) 0.029(2) 0.030(2) 0.0093(17) -0.0001(17) -0.0022(17)
C22 0.023(2) 0.026(2) 0.035(2) 0.0101(17) 0.0061(16) -0.0006(16)
C23 0.0192(19) 0.0249(19) 0.035(2) 0.0102(16) 0.0084(15) 0.0039(15)
C24 0.030(2) 0.028(2) 0.044(2) 0.0139(19) 0.0045(18) 0.0032(17)
C25 0.031(2) 0.042(3) 0.048(3) 0.029(2) 0.0066(19) 0.0029(19)
C26 0.027(2) 0.049(3) 0.034(2) 0.014(2) 0.0090(17) 0.0054(19)
C27 0.026(2) 0.030(2) 0.036(2) 0.0058(18) 0.0102(17) 0.0061(17)
C28 0.026(2) 0.0229(19) 0.036(2) 0.0105(16) 0.0121(16) 0.0056(16)
C29 0.025(2) 0.0192(19) 0.051(3) 0.0000(18) 0.0169(18) -0.0004(16)
C30 0.030(3) 0.097(5) 0.057(3) -0.033(3) 0.018(2) -0.016(3)
C31 0.047(3) 0.080(4) 0.065(4) -0.028(3) 0.031(3) -0.009(3)
C32 0.038(3) 0.032(2) 0.072(3) 0.014(2) 0.031(2) 0.012(2)
C33 0.026(2) 0.054(3) 0.067(3) 0.037(3) 0.018(2) 0.017(2)
C34 0.028(2) 0.038(2) 0.056(3) 0.026(2) 0.016(2) 0.0113(19)
C35 0.027(2) 0.026(2) 0.0269(19) 0.0040(16) 0.0079(16) -0.0002(16)
C36 0.023(2) 0.054(3) 0.045(3) 0.024(2) 0.0041(18) -0.0021(19)
C37 0.031(2) 0.070(3) 0.058(3) 0.043(3) 0.003(2) -0.008(2)
C38 0.041(3) 0.045(3) 0.051(3) 0.028(2) 0.005(2) 0.002(2)
C39 0.030(2) 0.035(2) 0.056(3) 0.019(2) 0.013(2) 0.0037(19)
C40 0.031(2) 0.026(2) 0.049(3) 0.0107(18) 0.0187(19) 0.0044(17)
C41 0.032(2) 0.037(2) 0.026(2) 0.0116(17) 0.0066(16) -0.0014(18)
C42 0.032(2) 0.036(2) 0.043(2) 0.024(2) 0.0055(18) 0.0039(18)
C43 0.028(2) 0.0234(19) 0.039(2) 0.0109(17) 0.0097(17) 0.0045(16)
C44 0.044(3) 0.034(2) 0.049(3) 0.013(2) 0.012(2) 0.018(2)
C45 0.0223(19) 0.0247(19) 0.032(2) 0.0127(16) 0.0068(15) 0.0064(15)
C46 0.027(2) 0.031(2) 0.031(2) 0.0145(17) 0.0063(16) 0.0006(17)
C47 0.039(2) 0.031(2) 0.033(2) 0.0103(18) 0.0054(18) -0.0021(18)
C48 0.048(3) 0.041(3) 0.033(2) 0.0080(19) 0.014(2) 0.006(2)
C49 0.039(3) 0.049(3) 0.044(3) 0.008(2) 0.023(2) -0.002(2)
C50 0.026(2) 0.036(2) 0.039(2) 0.0071(19) 0.0104(18) -0.0029(18)
C51 0.0170(18) 0.0202(18) 0.035(2) 0.0101(16) 0.0046(15) 0.0029(14)
C52 0.0228(19) 0.0241(19) 0.034(2) 0.0096(16) 0.0084(16) 0.0058(15)
C53 0.029(2) 0.026(2) 0.045(2) 0.0123(18) 0.0116(18) 0.0100(17)
C54 0.029(2) 0.033(2) 0.043(2) 0.0201(19) -0.0017(18) 0.0016(18)
C55 0.046(3) 0.036(2) 0.029(2) 0.0118(18) 0.0006(19) 0.004(2)
C56 0.038(2) 0.026(2) 0.034(2) 0.0073(17) 0.0067(18) 0.0049(18)
C57 0.026(2) 0.0243(19) 0.0273(19) 0.0070(16) 0.0072(15) 0.0006(16)
C58 0.028(2) 0.031(2) 0.074(3) 0.023(2) -0.003(2) -0.0018(19)
C59 0.034(3) 0.049(3) 0.051(3) 0.018(2) -0.006(2) -0.013(2)
C60 0.061(3) 0.028(2) 0.036(2) -0.0009(19) 0.016(2) -0.015(2)
C61 0.057(4) 0.023(2) 0.118(5) 0.018(3) 0.028(3) 0.004(2)
C62 0.037(3) 0.028(2) 0.083(4) 0.019(2) 0.012(2) 0.005(2)
C63 0.0178(19) 0.033(2) 0.040(2) 0.0156(18) 0.0080(16) -0.0003(16)
C64 0.026(2) 0.034(2) 0.034(2) 0.0116(18) 0.0100(17) 0.0080(17)
C65 0.031(2) 0.059(3) 0.039(3) 0.002(2) 0.0109(19) 0.011(2)
C66 0.032(3) 0.092(4) 0.035(3) 0.015(3) 0.007(2) -0.011(3)
C67 0.043(3) 0.096(5) 0.047(3) 0.044(3) -0.009(2) -0.024(3)
C68 0.037(3) 0.048(3) 0.059(3) 0.029(2) 0.002(2) -0.005(2)
C69 0.030(2) 0.021(2) 0.071(3) 0.006(2) 0.025(2) 0.0062(17)
C70 0.024(2) 0.028(2) 0.080(3) 0.019(2) 0.018(2) 0.0078(18)
C71 0.030(3) 0.031(3) 0.140(6) 0.013(3) 0.028(3) 0.006(2)
C72 0.032(3) 0.051(4) 0.193(8) -0.026(4) 0.058(4) -0.004(3)
C73 0.051(4) 0.068(4) 0.143(7) -0.042(4) 0.055(4) -0.009(3)
C74 0.035(3) 0.051(3) 0.088(4) -0.011(3) 0.031(3) -0.002(2)
C75 0.0240(19) 0.027(2) 0.0269(19) 0.0056(16) 0.0054(15) 0.0001(16)
C76 0.027(2) 0.027(2) 0.041(2) 0.0079(18) 0.0110(17) 0.0011(16)
C77 0.029(2) 0.039(2) 0.052(3) 0.020(2) 0.0045(19) 0.0035(19)
C78 0.040(3) 0.062(3) 0.050(3) 0.036(3) 0.000(2) -0.003(2)
C79 0.032(2) 0.073(3) 0.044(3) 0.033(3) 0.006(2) -0.005(2)
C80 0.023(2) 0.059(3) 0.032(2) 0.017(2) 0.0056(17) -0.001(2)
F1 0.0367(14) 0.0577(17) 0.0479(15) 0.0145(13) 0.0203(12) 0.0163(13)
F2 0.0521(18) 0.0381(16) 0.081(2) -0.0170(15) 0.0247(16) 0.0044(13)
F3 0.089(2) 0.067(2) 0.092(2) 0.0474(19) 0.048(2) 0.0573(19)
F4 0.112(3) 0.064(2) 0.089(2) 0.0440(19) 0.046(2) 0.064(2)
F5 0.0632(19) 0.0382(16) 0.067(2) -0.0114(14) 0.0195(16) 0.0115(14)
F6 0.0409(15) 0.0684(19) 0.0449(15) 0.0145(14) 0.0198(12) 0.0219(14)

loop_
_atom_type_symbol
_atom_type_description
_atom_type_scat_dispersion_real
_atom_type_scat_dispersion_imag
_atom_type_scat_source
C C 0.0033 0.0016 'International Tables Vol C Tables 4.2.6.8 and 6.1.1.4'
H H 0.0000 0.0000 'International Tables Vol C Tables 4.2.6.8 and 6.1.1.4'
B B 0.0013 0.0007 'International Tables Vol C Tables 4.2.6.8 and 6.1.1.4'
N N 0.0061 0.0033 'International Tables Vol C Tables 4.2.6.8 and 6.1.1.4'
F F 0.0171 0.0103 'International Tables Vol C Tables 4.2.6.8 and 6.1.1.4'
P P 0.1023 0.0942 'International Tables Vol C Tables 4.2.6.8 and 6.1.1.4'
Ag Ag -0.8971 1.1015 'International Tables Vol C Tables 4.2.6.8 and 6.1.1.4'

loop_
_geom_angle_atom_site_label_1
_geom_angle_atom_site_label_2
_geom_angle_atom_site_label_3
_geom_angle
N1 Ag1 P1 116.54(8)
N1 Ag1 P2 107.12(8)
P1 Ag1 P2 125.26(3)
N1 Ag1 H1A 69.67(8)
P1 Ag1 H1A 123.56(3)
P2 Ag1 H1A 101.04(3)
N3 Ag2 P3 121.93(8)
N3 Ag2 P4 106.58(8)
P3 Ag2 P4 124.42(3)
N3 Ag2 H2A 69.3(13)
P3 Ag2 H2A 117.2(12)
P4 Ag2 H2A 103.4(12)
C3 N1 N2 107.2(3)
C3 N1 Ag1 143.7(3)
N2 N1 Ag1 108.3(2)
C1 N2 N1 109.1(3)
C1 N2 B1 134.3(3)
N1 N2 B1 116.5(3)
C41 N3 N4 107.2(3)
C41 N3 Ag2 143.3(3)
N4 N3 Ag2 108.0(2)
C43 N4 N3 108.6(3)
C43 N4 B2 133.1(3)
N3 N4 B2 117.9(3)
C17 P1 C5 106.44(17)
C17 P1 C11 104.12(17)
C5 P1 C11 102.41(17)
C17 P1 Ag1 109.91(12)
C5 P1 Ag1 119.47(12)
C11 P1 Ag1 113.16(12)
C29 P2 C23 105.34(18)
C29 P2 C35 102.35(19)
C23 P2 C35 103.82(17)
C29 P2 Ag1 117.86(13)
C23 P2 Ag1 105.87(12)
C35 P2 Ag1 119.97(13)
C45 P3 C57 106.83(17)
C45 P3 C51 103.11(17)
C57 P3 C51 104.15(17)
C45 P3 Ag2 111.25(12)
C57 P3 Ag2 116.55(13)
C51 P3 Ag2 113.80(12)
C63 P4 C69 103.2(2)
C63 P4 C75 104.02(18)
C69 P4 C75 104.3(2)
C63 P4 Ag2 109.07(13)
C69 P4 Ag2 117.79(13)
C75 P4 Ag2 116.89(12)
N2 B1 H1B 111(3)
N2 B1 H1C 110.6(4)
H1B B1 H1C 98(3)
N2 B1 H1A 105.1(4)
H1B B1 H1A 124(3)
H1C B1 H1A 107.4(5)
N4 B2 H2C 112(2)
N4 B2 H2A 104(3)
H2C B2 H2A 107(3)
N4 B2 H2B 109(2)
H2C B2 H2B 110(3)
H2A B2 H2B 115(3)
N2 C1 C2 109.4(4)
N2 C1 C4 123.3(4)
C2 C1 C4 127.3(4)
C1 C2 C3 103.8(4)
C1 C2 H2 128.1
C3 C2 H2 128.1
N1 C3 C2 110.5(4)
N1 C3 H3 124.8
C2 C3 H3 124.8
F2 C4 F3 107.5(4)
F2 C4 F1 105.4(4)
F3 C4 F1 106.0(4)
F2 C4 C1 113.4(4)
F3 C4 C1 110.4(4)
F1 C4 C1 113.6(4)
C6 C5 C10 119.3(4)
C6 C5 P1 119.7(3)
C10 C5 P1 121.0(3)
C5 C6 C7 119.3(4)
C5 C6 H6 120.3
C7 C6 H6 120.3
C8 C7 C6 120.9(4)
C8 C7 H7 119.5
C6 C7 H7 119.5
C7 C8 C9 120.4(4)
C7 C8 H8 119.8
C9 C8 H8 119.8
C8 C9 C10 119.4(4)
C8 C9 H9 120.3
C10 C9 H9 120.3
C9 C10 C5 120.7(4)
C9 C10 H10 119.7
C5 C10 H10 119.7
C16 C11 C12 119.1(3)
C16 C11 P1 123.1(3)
C12 C11 P1 117.6(3)
C13 C12 C11 119.8(4)
C13 C12 H12 120.1
C11 C12 H12 120.1
C14 C13 C12 121.0(4)
C14 C13 H13 119.5
C12 C13 H13 119.5
C13 C14 C15 119.6(4)
C13 C14 H14 120.2
C15 C14 H14 120.2
C14 C15 C16 120.4(4)
C14 C15 H15 119.8
C16 C15 H15 119.8
C11 C16 C15 120.0(4)
C11 C16 H16 120.0
C15 C16 H16 120.0
C18 C17 C22 118.6(4)
C18 C17 P1 123.9(3)
C22 C17 P1 117.4(3)
C19 C18 C17 120.1(4)
C19 C18 H18 119.9
C17 C18 H18 119.9
C20 C19 C18 120.8(4)
C20 C19 H19 119.6
C18 C19 H19 119.6
C21 C20 C19 119.8(4)
C21 C20 H20 120.1
C19 C20 H20 120.1
C20 C21 C22 120.3(4)
C20 C21 H21 119.9
C22 C21 H21 119.9
C21 C22 C17 120.3(4)
C21 C22 H22 119.8
C17 C22 H22 119.8
C28 C23 C24 118.8(4)
C28 C23 P2 123.7(3)
C24 C23 P2 117.4(3)
C25 C24 C23 120.4(4)
C25 C24 H24 119.8
C23 C24 H24 119.8
C24 C25 C26 120.1(4)
C24 C25 H25 120.0
C26 C25 H25 120.0
C27 C26 C25 119.8(4)
C27 C26 H26 120.1
C25 C26 H26 120.1
C26 C27 C28 120.4(4)
C26 C27 H27 119.8
C28 C27 H27 119.8
C27 C28 C23 120.5(4)
C27 C28 H28 119.7
C23 C28 H28 119.7
C34 C29 C30 118.5(4)
C34 C29 P2 123.3(3)
C30 C29 P2 118.1(3)
C29 C30 C31 121.2(5)
C29 C30 H30 119.4
C31 C30 H30 119.4
C32 C31 C30 119.3(5)
C32 C31 H31 120.4
C30 C31 H31 120.4
C33 C32 C31 120.2(4)
C33 C32 H32 119.9
C31 C32 H32 119.9
C32 C33 C34 119.9(4)
C32 C33 H33 120.1
C34 C33 H33 120.1
C29 C34 C33 120.8(4)
C29 C34 H34 119.6
C33 C34 H34 119.6
C36 C35 C40 118.3(4)
C36 C35 P2 122.4(3)
C40 C35 P2 119.3(3)
C37 C36 C35 120.8(4)
C37 C36 H36 119.6
C35 C36 H36 119.6
C36 C37 C38 120.5(4)
C36 C37 H37 119.7
C38 C37 H37 119.7
C37 C38 C39 119.1(4)
C37 C38 H38 120.5
C39 C38 H38 120.5
C40 C39 C38 120.5(4)
C40 C39 H39 119.7
C38 C39 H39 119.7
C39 C40 C35 120.8(4)
C39 C40 H40 119.6
C35 C40 H40 119.6
N3 C41 C42 110.8(4)
N3 C41 H41 124.6
C42 C41 H41 124.6
C41 C42 C43 104.4(4)
C41 C42 H42 127.8
C43 C42 H42 127.8
N4 C43 C42 109.0(4)
N4 C43 C44 122.5(4)
C42 C43 C44 128.5(4)
F4 C44 F6 105.5(4)
F4 C44 F5 107.5(4)
F6 C44 F5 105.6(4)
F4 C44 C43 110.3(4)
F6 C44 C43 113.9(4)
F5 C44 C43 113.5(4)
C50 C45 C46 118.8(4)
C50 C45 P3 124.0(3)
C46 C45 P3 117.2(3)
C47 C46 C45 120.7(4)
C47 C46 H46 119.6
C45 C46 H46 119.6
C46 C47 C48 119.6(4)
C46 C47 H47 120.2
C48 C47 H47 120.2
C49 C48 C47 120.1(4)
C49 C48 H48 119.9
C47 C48 H48 119.9
C48 C49 C50 120.6(4)
C48 C49 H49 119.7
C50 C49 H49 119.7
C49 C50 C45 120.1(4)
C49 C50 H50 120.0
C45 C50 H50 120.0
C52 C51 C56 118.7(3)
C52 C51 P3 123.0(3)
C56 C51 P3 118.1(3)
C51 C52 C53 120.8(4)
C51 C52 H52 119.6
C53 C52 H52 119.6
C54 C53 C52 119.8(4)
C54 C53 H53 120.1
C52 C53 H53 120.1
C55 C54 C53 119.6(4)
C55 C54 H54 120.2
C53 C54 H54 120.2
C56 C55 C54 120.8(4)
C56 C55 H55 119.6
C54 C55 H55 119.6
C55 C56 C51 120.2(4)
C55 C56 H56 119.9
C51 C56 H56 119.9
C62 C57 C58 118.6(4)
C62 C57 P3 117.6(3)
C58 C57 P3 123.7(3)
C57 C58 C59 120.7(4)
C57 C58 H58 119.7
C59 C58 H58 119.7
C60 C59 C58 120.9(5)
C60 C59 H59 119.6
C58 C59 H59 119.6
C59 C60 C61 119.0(4)
C59 C60 H60 120.5
C61 C60 H60 120.5
C60 C61 C62 121.2(5)
C60 C61 H61 119.4
C62 C61 H61 119.4
C57 C62 C61 119.6(5)
C57 C62 H62 120.2
C61 C62 H62 120.2
C64 C63 C68 118.9(4)
C64 C63 P4 122.9(3)
C68 C63 P4 118.1(3)
C63 C64 C65 119.7(4)
C63 C64 H64 120.2
C65 C64 H64 120.2
C66 C65 C64 120.8(5)
C66 C65 H65 119.6
C64 C65 H65 119.6
C67 C66 C65 119.4(5)
C67 C66 H66 120.3
C65 C66 H66 120.3
C66 C67 C68 120.9(5)
C66 C67 H67 119.5
C68 C67 H67 119.5
C67 C68 C63 120.3(5)
C67 C68 H68 119.9
C63 C68 H68 119.9
C74 C69 C70 119.3(4)
C74 C69 P4 118.0(4)
C70 C69 P4 122.7(3)
C69 C70 C71 120.6(5)
C69 C70 H70 119.7
C71 C70 H70 119.7
C72 C71 C70 120.0(5)
C72 C71 H71 120.0
C70 C71 H71 120.0
C71 C72 C73 120.2(5)
C71 C72 H72 119.9
C73 C72 H72 119.9
C72 C73 C74 120.4(6)
C72 C73 H73 119.8
C74 C73 H73 119.8
C69 C74 C73 119.5(5)
C69 C74 H74 120.3
C73 C74 H74 120.3
C80 C75 C76 118.9(4)
C80 C75 P4 122.5(3)
C76 C75 P4 118.7(3)
C77 C76 C75 120.7(4)
C77 C76 H76 119.6
C75 C76 H76 119.6
C76 C77 C78 120.3(4)
C76 C77 H77 119.9
C78 C77 H77 119.9
C79 C78 C77 118.9(4)
C79 C78 H78 120.5
C77 C78 H78 120.5
C80 C79 C78 120.9(4)
C80 C79 H79 119.5
C78 C79 H79 119.5
C79 C80 C75 120.3(4)
C79 C80 H80 119.9
C75 C80 H80 119.9

loop_
_geom_bond_atom_site_label_1
_geom_bond_atom_site_label_2
_geom_bond_distance
Ag1 N1 2.335(3)
Ag1 P1 2.4285(10)
Ag1 P2 2.4736(10)
Ag1 H1A 2.0336(3)
Ag2 N3 2.312(3)
Ag2 P3 2.4127(10)
Ag2 P4 2.4553(10)
Ag2 H2A 2.11(5)
N1 C3 1.334(5)
N1 N2 1.345(4)
N2 C1 1.336(5)
N2 B1 1.576(6)
N3 C41 1.331(5)
N3 N4 1.354(4)
N4 C43 1.345(5)
N4 B2 1.592(5)
P1 C17 1.819(4)
P1 C5 1.825(4)
P1 C11 1.827(4)
P2 C29 1.825(4)
P2 C23 1.828(4)
P2 C35 1.829(4)
P3 C45 1.820(4)
P3 C57 1.824(4)
P3 C51 1.824(4)
P4 C63 1.822(4)
P4 C69 1.827(4)
P4 C75 1.831(4)
B1 H1B 1.12(6)
B1 H1C 1.128(6)
B1 H1A 1.104(5)
B2 H2C 1.09(4)
B2 H2A 1.05(5)
B2 H2B 1.17(4)
C1 C2 1.378(6)
C1 C4 1.488(6)
C2 C3 1.387(6)
C2 H2 0.9500
C3 H3 0.9500
C4 F2 1.334(5)
C4 F3 1.335(5)
C4 F1 1.340(5)
C5 C6 1.385(5)
C5 C10 1.399(5)
C6 C7 1.401(6)
C6 H6 0.9500
C7 C8 1.370(6)
C7 H7 0.9500
C8 C9 1.378(6)
C8 H8 0.9500
C9 C10 1.395(5)
C9 H9 0.9500
C10 H10 0.9500
C11 C16 1.395(5)
C11 C12 1.406(5)
C12 C13 1.387(6)
C12 H12 0.9500
C13 C14 1.380(6)
C13 H13 0.9500
C14 C15 1.385(6)
C14 H14 0.9500
C15 C16 1.397(5)
C15 H15 0.9500
C16 H16 0.9500
C17 C18 1.394(5)
C17 C22 1.413(5)
C18 C19 1.389(6)
C18 H18 0.9500
C19 C20 1.385(6)
C19 H19 0.9500
C20 C21 1.381(6)
C20 H20 0.9500
C21 C22 1.389(6)
C21 H21 0.9500
C22 H22 0.9500
C23 C28 1.395(5)
C23 C24 1.403(5)
C24 C25 1.384(6)
C24 H24 0.9500
C25 C26 1.392(6)
C25 H25 0.9500
C26 C27 1.383(6)
C26 H26 0.9500
C27 C28 1.383(6)
C27 H27 0.9500
C28 H28 0.9500
C29 C34 1.385(6)
C29 C30 1.386(7)
C30 C31 1.391(7)
C30 H30 0.9500
C31 C32 1.386(7)
C31 H31 0.9500
C32 C33 1.377(7)
C32 H32 0.9500
C33 C34 1.393(6)
C33 H33 0.9500
C34 H34 0.9500
C35 C36 1.389(6)
C35 C40 1.391(6)
C36 C37 1.380(7)
C36 H36 0.9500
C37 C38 1.381(7)
C37 H37 0.9500
C38 C39 1.383(6)
C38 H38 0.9500
C39 C40 1.376(6)
C39 H39 0.9500
C40 H40 0.9500
C41 C42 1.376(6)
C41 H41 0.9500
C42 C43 1.382(6)
C42 H42 0.9500
C43 C44 1.483(6)
C44 F4 1.331(5)
C44 F6 1.338(5)
C44 F5 1.342(5)
C45 C50 1.391(5)
C45 C46 1.407(5)
C46 C47 1.382(6)
C46 H46 0.9500
C47 C48 1.386(6)
C47 H47 0.9500
C48 C49 1.383(6)
C48 H48 0.9500
C49 C50 1.385(6)
C49 H49 0.9500
C50 H50 0.9500
C51 C52 1.390(5)
C51 C56 1.406(6)
C52 C53 1.391(5)
C52 H52 0.9500
C53 C54 1.389(6)
C53 H53 0.9500
C54 C55 1.387(6)
C54 H54 0.9500
C55 C56 1.374(6)
C55 H55 0.9500
C56 H56 0.9500
C57 C62 1.373(6)
C57 C58 1.377(6)
C58 C59 1.389(6)
C58 H58 0.9500
C59 C60 1.339(7)
C59 H59 0.9500
C60 C61 1.374(7)
C60 H60 0.9500
C61 C62 1.389(6)
C61 H61 0.9500
C62 H62 0.9500
C63 C64 1.381(6)
C63 C68 1.395(6)
C64 C65 1.399(6)
C64 H64 0.9500
C65 C66 1.376(7)
C65 H65 0.9500
C66 C67 1.361(8)
C66 H66 0.9500
C67 C68 1.384(7)
C67 H67 0.9500
C68 H68 0.9500
C69 C74 1.376(7)
C69 C70 1.379(6)
C70 C71 1.389(6)
C70 H70 0.9500
C71 C72 1.354(9)
C71 H71 0.9500
C72 C73 1.374(8)
C72 H72 0.9500
C73 C74 1.396(7)
C73 H73 0.9500
C74 H74 0.9500
C75 C80 1.385(6)
C75 C76 1.400(5)
C76 C77 1.372(6)
C76 H76 0.9500
C77 C78 1.394(6)
C77 H77 0.9500
C78 C79 1.387(7)
C78 H78 0.9500
C79 C80 1.380(7)
C79 H79 0.9500
C80 H80 0.9500
